data_7215072
loop_
_publ_author_name
'S\'anchez-And\'ujar, M.'
'G\'omez-Aguirre, L. C.'
'Pato Dold\'an, B.'
'Y\'a\~nez-Vilar, S.'
'Artiaga, R.'
'Llamas-Saiz, A. L.'
'Manna, R. S.'
'Schnelle, F.'
'Lang, M.'
'Ritter, F.'
'Haghighirad, A. A.'
'Se\~nar\'is-Rodr\'iguez, M. A.'

_publ_section_title
;
 First-order structural transition in the multiferroic perovskite-like
 formate [(CH3)2NH2][Mn(HCOO)3]
;
_journal_issue 17
_journal_name_full CrystEngComm
_journal_page_first 3558
_journal_paper_doi 10.1039/c3ce42411a
_journal_volume 16
_journal_year 2014
_chemical_formula_sum 'C5 H11 Mn N O6'
_chemical_formula_weight 236.09
_chemical_name_systematic
;
 ?
;
_space_group_IT_number 167
_symmetry_cell_setting trigonal
_symmetry_space_group_name_Hall '-R 3 2"c'
_symmetry_space_group_name_H-M 'R -3 c :H'
_atom_sites_solution_hydrogens geom
_atom_sites_solution_primary direct
_atom_sites_solution_secondary difmap
_audit_creation_method SHELXL-97
_cell_angle_alpha 90.00
_cell_angle_beta 90.00
_cell_angle_gamma 120.00
_cell_formula_units_Z 6
_cell_length_a 8.3544(5)
_cell_length_b 8.3544(5)
_cell_length_c 22.8701(16)
_cell_measurement_temperature 190(2)
_cell_volume 1382.39(15)
_computing_structure_refinement 'SHELXL-97 (Sheldrick, 2008)'
_diffrn_ambient_temperature 190(2)
_diffrn_measured_fraction_theta_full 0.997
_diffrn_measured_fraction_theta_max 0.997
_diffrn_measurement_device_type 'APEXII area detector'
_diffrn_measurement_method 'phi and omega scans'
_diffrn_radiation_monochromator graphite
_diffrn_radiation_source 'fine-focus sealed tube'
_diffrn_radiation_type MoK\a
_diffrn_radiation_wavelength 0.71073
_diffrn_reflns_av_R_equivalents 0.0000
_diffrn_reflns_av_sigmaI/netI 0.0233
_diffrn_reflns_limit_h_max 0
_diffrn_reflns_limit_h_min -9
_diffrn_reflns_limit_k_max 10
_diffrn_reflns_limit_k_min 0
_diffrn_reflns_limit_l_max 28
_diffrn_reflns_limit_l_min 0
_diffrn_reflns_number 342
_diffrn_reflns_theta_full 26.99
_diffrn_reflns_theta_max 26.99
_diffrn_reflns_theta_min 3.33
_exptl_absorpt_coefficient_mu 1.432
_exptl_absorpt_correction_T_max 0.741
_exptl_absorpt_correction_T_min 0.622
_exptl_absorpt_correction_type multi-scan
_exptl_crystal_colour colourless
_exptl_crystal_density_diffrn 1.702
_exptl_crystal_density_method 'not measured'
_exptl_crystal_description cubic
_exptl_crystal_F_000 726
_exptl_crystal_size_max 0.60
_exptl_crystal_size_mid 0.28
_exptl_crystal_size_min 0.21
_refine_diff_density_max 0.461
_refine_diff_density_min -0.535
_refine_diff_density_rms 0.114
_refine_ls_extinction_method none
_refine_ls_goodness_of_fit_ref 1.200
_refine_ls_hydrogen_treatment mixed
_refine_ls_matrix_type full
_refine_ls_number_parameters 27
_refine_ls_number_reflns 342
_refine_ls_number_restraints 0
_refine_ls_restrained_S_all 1.200
_refine_ls_R_factor_all 0.0426
_refine_ls_R_factor_gt 0.0371
_refine_ls_shift/su_max 0.000
_refine_ls_shift/su_mean 0.000
_refine_ls_structure_factor_coef Fsqd
_refine_ls_weighting_details 'calc w=1/[\s^2^(Fo^2^)+(0.0558P)^2^+4.4072P] where P=(Fo^2^+2Fc^2^)/3'
_refine_ls_weighting_scheme calc
_refine_ls_wR_factor_gt 0.1036
_refine_ls_wR_factor_ref 0.1066
_reflns_number_gt 297
_reflns_number_total 342
_reflns_threshold_expression >2\s(I)
_cod_data_source_file c3ce42411a2.cif
_cod_data_source_block ja12bpd20n
_cod_original_cell_volume 1382.38(15)
_cod_original_sg_symbol_H-M R-3c
_cod_database_code 7215072

loop_
_symmetry_equiv_pos_as_xyz
'x, y, z'
'-y, x-y, z'
'-x+y, -x, z'
'y, x, -z+1/2'
'x-y, -y, -z+1/2'
'-x, -x+y, -z+1/2'
'x+2/3, y+1/3, z+1/3'
'-y+2/3, x-y+1/3, z+1/3'
'-x+y+2/3, -x+1/3, z+1/3'
'y+2/3, x+1/3, -z+5/6'
'x-y+2/3, -y+1/3, -z+5/6'
'-x+2/3, -x+y+1/3, -z+5/6'
'x+1/3, y+2/3, z+2/3'
'-y+1/3, x-y+2/3, z+2/3'
'-x+y+1/3, -x+2/3, z+2/3'
'y+1/3, x+2/3, -z+7/6'
'x-y+1/3, -y+2/3, -z+7/6'
'-x+1/3, -x+y+2/3, -z+7/6'
'-x, -y, -z'
'y, -x+y, -z'
'x-y, x, -z'
'-y, -x, z-1/2'
'-x+y, y, z-1/2'
'x, x-y, z-1/2'
'-x+2/3, -y+1/3, -z+1/3'
'y+2/3, -x+y+1/3, -z+1/3'
'x-y+2/3, x+1/3, -z+1/3'
'-y+2/3, -x+1/3, z-1/6'
'-x+y+2/3, y+1/3, z-1/6'
'x+2/3, x-y+1/3, z-1/6'
'-x+1/3, -y+2/3, -z+2/3'
'y+1/3, -x+y+2/3, -z+2/3'
'x-y+1/3, x+2/3, -z+2/3'
'-y+1/3, -x+2/3, z+1/6'
'-x+y+1/3, y+2/3, z+1/6'
'x+1/3, x-y+2/3, z+1/6'

loop_
_atom_site_label
_atom_site_type_symbol
_atom_site_fract_x
_atom_site_fract_y
_atom_site_fract_z
_atom_site_U_iso_or_equiv
_atom_site_adp_type
_atom_site_occupancy
_atom_site_symmetry_multiplicity
_atom_site_calc_flag
_atom_site_refinement_flags
C2 C 0.6667 0.3333 0.0292(3) 0.0384(15) Uani 1 3 d S
N1 N 0.5777(13) 0.2444(13) 0.0833 0.026(2) Uani 0.33 2 d SP
H1 H 0.107(6) 0.3333 0.0833 0.014(10) Uiso 1 2 d S
Mn1 Mn 0.0000 0.0000 0.0000 0.0134(4) Uani 1 6 d S
O1 O 0.2223(3) 0.2089(3) 0.05463(9) 0.0246(6) Uani 1 1 d .
C1 C 0.2169(5) 0.3333 0.0833 0.0190(8) Uani 1 2 d S

loop_
_atom_site_aniso_label
_atom_site_aniso_U_11
_atom_site_aniso_U_22
_atom_site_aniso_U_33
_atom_site_aniso_U_23
_atom_site_aniso_U_13
_atom_site_aniso_U_12
C2 0.045(2) 0.045(2) 0.025(3) 0.000 0.000 0.0225(12)
N1 0.016(4) 0.016(4) 0.050(7) 0.001(2) -0.001(2) 0.011(4)
Mn1 0.0122(4) 0.0122(4) 0.0156(6) 0.000 0.000 0.0061(2)
O1 0.0208(11) 0.0215(11) 0.0309(11) -0.0108(9) -0.0064(8) 0.0102(9)
C1 0.0174(14) 0.0180(19) 0.0220(19) -0.0007(16) -0.0003(8) 0.0090(10)

loop_
_atom_type_symbol
_atom_type_description
_atom_type_scat_dispersion_real
_atom_type_scat_dispersion_imag
_atom_type_scat_source
C C 0.0033 0.0016 'International Tables Vol C Tables 4.2.6.8 and 6.1.1.4'
H H 0.0000 0.0000 'International Tables Vol C Tables 4.2.6.8 and 6.1.1.4'
N N 0.0061 0.0033 'International Tables Vol C Tables 4.2.6.8 and 6.1.1.4'
O O 0.0106 0.0060 'International Tables Vol C Tables 4.2.6.8 and 6.1.1.4'
Mn Mn 0.3368 0.7283 'International Tables Vol C Tables 4.2.6.8 and 6.1.1.4'

loop_
_geom_angle_atom_site_label_1
_geom_angle_atom_site_label_2
_geom_angle_atom_site_label_3
_geom_angle
_geom_angle_site_symmetry_1
_geom_angle_site_symmetry_3
N1 C2 N1 52.9(7) 2_655 .
N1 C2 N1 52.9(7) 2_655 3_665
N1 C2 N1 52.9(7) . 3_665
N1 N1 N1 60.000(2) 3_665 2_655
N1 N1 C2 63.5(3) 3_665 16_544
N1 N1 C2 63.5(3) 2_655 16_544
N1 N1 C2 63.5(3) 3_665 .
N1 N1 C2 63.5(3) 2_655 .
C2 N1 C2 118.1(8) 16_544 .
O1 Mn1 O1 180.00(8) . 19
O1 Mn1 O1 89.21(8) . 21
O1 Mn1 O1 90.79(8) 19 21
O1 Mn1 O1 90.79(8) . 2
O1 Mn1 O1 89.21(8) 19 2
O1 Mn1 O1 89.21(8) 21 2
O1 Mn1 O1 89.21(8) . 20
O1 Mn1 O1 90.79(8) 19 20
O1 Mn1 O1 90.79(8) 21 20
O1 Mn1 O1 180.00(10) 2 20
O1 Mn1 O1 90.79(8) . 3
O1 Mn1 O1 89.21(8) 19 3
O1 Mn1 O1 180.00(10) 21 3
O1 Mn1 O1 90.79(8) 2 3
O1 Mn1 O1 89.21(8) 20 3
C1 O1 Mn1 126.4(2) . .
O1 C1 O1 126.2(4) 17_554 .

loop_
_geom_bond_atom_site_label_1
_geom_bond_atom_site_label_2
_geom_bond_distance
_geom_bond_site_symmetry_2
C2 N1 1.444(8) 2_655
C2 N1 1.444(8) .
C2 N1 1.444(8) 3_665
N1 N1 1.287(19) 3_665
N1 N1 1.287(19) 2_655
N1 C2 1.444(8) 16_544
Mn1 O1 2.1944(18) .
Mn1 O1 2.1944(18) 19
Mn1 O1 2.1944(18) 21
Mn1 O1 2.1944(18) 2
Mn1 O1 2.1944(18) 20
Mn1 O1 2.1944(18) 3
O1 C1 1.249(3) .
C1 O1 1.249(3) 17_554
